data_4036969
loop_
_publ_author_name
'Klap\"otke, Thomas M'
'Krumm, Burkhard'
'Pfl\"uger, Carolin'

_publ_section_title
;
 Isolation of a Moderately Stable but Sensitive Zwitterionic Diazonium
 Tetrazolyl-1,2,3-triazolate.
;
_journal_issue 14
_journal_name_full 'The Journal of organic chemistry'
_journal_page_first 6123
_journal_page_last 6127
_journal_paper_doi 10.1021/acs.joc.6b01098
_journal_volume 81
_journal_year 2016
_chemical_formula_moiety 'C3 H N9, H2 O'
_chemical_formula_sum 'C3 H3 N9 O'
_chemical_formula_weight 181.14
_chemical_name_systematic '5-(5-diazonium-1,2,3-triazolat-4-yl)-1H-tetrazole hydrate'
_space_group_crystal_system monoclinic
_space_group_IT_number 14
_space_group_name_Hall '-P 2yn'
_space_group_name_H-M_alt 'P 1 21/n 1'
_atom_sites_solution_hydrogens difmap
_audit_creation_date
;
'Thu Mar 10 18:26:00 2016'
;
_audit_creation_method SHELXL-2014/7
_cell_angle_alpha 90
_cell_angle_beta 102.281(6)
_cell_angle_gamma 90
_cell_formula_units_Z 4
_cell_length_a 8.200(4)
_cell_length_b 6.899(4)
_cell_length_c 12.679(8)
_cell_measurement_reflns_used 1062
_cell_measurement_temperature 173(2)
_cell_measurement_theta_max 31.8590
_cell_measurement_theta_min 4.7210
_cell_volume 700.9(7)
_computing_cell_refinement
;
CrysAlisPro, Agilent Technologies,
Version 1.171.37.33 (release 27-03-2014 CrysAlis171 .NET)
(compiled Mar 27 2014,17:12:48)
;
_computing_data_collection
;
CrysAlisPro, Agilent Technologies,
Version 1.171.37.33 (release 27-03-2014 CrysAlis171 .NET)
(compiled Mar 27 2014,17:12:48)
;
_computing_data_reduction
;
CrysAlisPro, Agilent Technologies,
Version 1.171.37.33 (release 27-03-2014 CrysAlis171 .NET)
(compiled Mar 27 2014,17:12:48)
;
_computing_molecular_graphics
;
'ORTEP (M. N. Burnett, C. K. Johnson, ORTEP-III: Oak Ridge Thermal Ellipsoid
# Plot Program for Crystal Structure Illustrations, Oak Ridge National
# Laboratory Report ORNL-6895, 1996). Windows version (L. J. Farrugia, Univ.
# Glasgow) used --- SCHAKAL (E. Keller, University of  Freiburg (Breisgau),
# Germany, 1995)'
;
_computing_publication_material
;PLATON (A. L. Spek, Acta Crystallogr, Sect. A, 1990, 46, C34, 1995 version).
# --- T.B.Cohen, Pure Appl. Chem. 1996,68,2339-2359 (atomic masses).
;
_computing_structure_refinement 'SHELXL-2014/7 (Sheldrick, 2014)'
_computing_structure_solution SIR-97
_diffrn_ambient_temperature 173(2)
_diffrn_detector_area_resol_mean 15.9809
_diffrn_measured_fraction_theta_full 0.994
_diffrn_measured_fraction_theta_max 0.995
_diffrn_measurement_device_type KappaCCD
_diffrn_measurement_method omega-scan
_diffrn_radiation_type MoK\a
_diffrn_radiation_wavelength 0.71069
_diffrn_reflns_av_R_equivalents 0.0153
_diffrn_reflns_av_unetI/netI 0.0268
_diffrn_reflns_Laue_measured_fraction_full 0.994
_diffrn_reflns_Laue_measured_fraction_max 0.995
_diffrn_reflns_limit_h_max 10
_diffrn_reflns_limit_h_min -10
_diffrn_reflns_limit_k_max 8
_diffrn_reflns_limit_k_min -7
_diffrn_reflns_limit_l_max 15
_diffrn_reflns_limit_l_min -15
_diffrn_reflns_number 3027
_diffrn_reflns_point_group_measured_fraction_full 0.994
_diffrn_reflns_point_group_measured_fraction_max 0.995
_diffrn_reflns_theta_full 25.240
_diffrn_reflns_theta_max 26.369
_diffrn_reflns_theta_min 4.422
_exptl_absorpt_coefficient_mu 0.140
_exptl_absorpt_correction_T_max 1.00000
_exptl_absorpt_correction_T_min 0.83004
_exptl_absorpt_correction_type multi-scan
_exptl_absorpt_process_details
;
CrysAlisPro, Agilent Technologies,
Version 1.171.37.33 (release 27-03-2014 CrysAlis171 .NET)
(compiled Mar 27 2014,17:12:48)
Empirical absorption correction using spherical harmonics,
 implemented in SCALE3 ABSPACK scaling algorithm.
;
_exptl_crystal_colour yellow
_exptl_crystal_density_diffrn 1.717
_exptl_crystal_description block
_exptl_crystal_F_000 368
_exptl_crystal_size_max 0.13
_exptl_crystal_size_mid 0.12
_exptl_crystal_size_min 0.06
_refine_diff_density_max 0.302
_refine_diff_density_min -0.184
_refine_diff_density_rms 0.050
_refine_ls_extinction_method none
_refine_ls_goodness_of_fit_ref 1.067
_refine_ls_hydrogen_treatment refxyz
_refine_ls_matrix_type full
_refine_ls_number_parameters 127
_refine_ls_number_reflns 1431
_refine_ls_number_restraints 0
_refine_ls_restrained_S_all 1.067
_refine_ls_R_factor_all 0.0545
_refine_ls_R_factor_gt 0.0400
_refine_ls_shift/su_max 0.000
_refine_ls_shift/su_mean 0.000
_refine_ls_structure_factor_coef Fsqd
_refine_ls_weighting_details 'w=1/[\s^2^(Fo^2^)+(0.0526P)^2^+0.1276P] where P=(Fo^2^+2Fc^2^)/3'
_refine_ls_weighting_scheme calc
_refine_ls_wR_factor_gt 0.0979
_refine_ls_wR_factor_ref 0.1074
_reflns_Friedel_coverage 0.000
_reflns_number_gt 1133
_reflns_number_total 1431
_reflns_threshold_expression 'I > 2\s(I)'
_cod_data_source_file jo6b01098_si_002.cif
_cod_data_source_block jx469
_cod_original_sg_symbol_H-M 'P 21/n'
_cod_database_code 4036969
_shelx_shelxl_version_number 2014/7
_shelx_space_group_comment
;
The symmetry employed for this shelxl refinement is uniquely defined
by the following loop, which should always be used as a source of
symmetry information in preference to the above space-group names.
They are only intended as comments.
;

loop_
_space_group_symop_operation_xyz
'x, y, z'
'-x+1/2, y+1/2, -z+1/2'
'-x, -y, -z'
'x-1/2, -y-1/2, z-1/2'

loop_
_atom_site_label
_atom_site_type_symbol
_atom_site_fract_x
_atom_site_fract_y
_atom_site_fract_z
_atom_site_U_iso_or_equiv
_atom_site_adp_type
_atom_site_occupancy
_atom_site_site_symmetry_order
_atom_site_calc_flag
_atom_site_refinement_flags_adp
N1 N 0.26531(18) 0.6184(2) 0.01200(11) 0.0271(4) Uani 1 1 d .
N2 N 0.29296(18) 0.7845(2) -0.03244(12) 0.0296(4) Uani 1 1 d .
N3 N 0.21621(17) 0.9173(2) 0.01230(11) 0.0252(4) Uani 1 1 d .
N4 N 0.13677(17) 0.8499(2) 0.08515(11) 0.0241(3) Uani 1 1 d .
N5 N 0.12382(17) 0.3315(2) 0.14497(11) 0.0262(4) Uani 1 1 d .
N6 N 0.04814(17) 0.2518(2) 0.22068(12) 0.0278(4) Uani 1 1 d .
N7 N -0.01207(18) 0.3861(2) 0.27568(11) 0.0277(4) Uani 1 1 d .
N8 N -0.01584(18) 0.7304(2) 0.27216(11) 0.0274(4) Uani 1 1 d .
N9 N -0.0494(2) 0.8701(3) 0.30286(13) 0.0385(4) Uani 1 1 d .
C1 C 0.16984(19) 0.6625(3) 0.08332(13) 0.0206(4) Uani 1 1 d .
C2 C 0.11012(19) 0.5230(3) 0.15152(12) 0.0227(4) Uani 1 1 d .
C3 C 0.0256(2) 0.5564(3) 0.23372(13) 0.0242(4) Uani 1 1 d .
O1 O 0.72040(18) 0.7546(2) 0.07879(12) 0.0328(4) Uani 1 1 d .
H1 H 0.221(2) 1.058(3) -0.0095(17) 0.039 Uiso 1 1 d U
H2 H 0.693(3) 0.659(4) 0.046(2) 0.049 Uiso 1 1 d U
H3 H 0.644(3) 0.787(3) 0.1103(19) 0.049 Uiso 1 1 d U

loop_
_atom_site_aniso_label
_atom_site_aniso_U_11
_atom_site_aniso_U_22
_atom_site_aniso_U_33
_atom_site_aniso_U_23
_atom_site_aniso_U_13
_atom_site_aniso_U_12
N1 0.0353(8) 0.0215(8) 0.0271(8) -0.0020(6) 0.0123(6) 0.0017(7)
N2 0.0366(8) 0.0269(9) 0.0281(8) 0.0013(7) 0.0129(7) 0.0018(7)
N3 0.0306(7) 0.0204(8) 0.0264(8) 0.0026(6) 0.0099(6) -0.0004(7)
N4 0.0289(7) 0.0194(8) 0.0255(7) 0.0023(6) 0.0093(6) 0.0009(6)
N5 0.0313(7) 0.0205(8) 0.0274(8) 0.0026(6) 0.0074(6) 0.0007(6)
N6 0.0322(8) 0.0226(8) 0.0293(8) 0.0024(6) 0.0081(6) -0.0004(6)
N7 0.0310(8) 0.0241(8) 0.0288(8) 0.0032(6) 0.0077(6) -0.0022(7)
N8 0.0328(8) 0.0260(9) 0.0263(8) 0.0008(7) 0.0125(6) -0.0021(7)
N9 0.0519(10) 0.0287(10) 0.0421(10) -0.0033(8) 0.0264(8) -0.0032(8)
C1 0.0240(8) 0.0168(9) 0.0208(8) -0.0015(7) 0.0041(6) 0.0003(7)
C2 0.0239(8) 0.0207(9) 0.0224(8) 0.0000(7) 0.0023(6) 0.0010(7)
C3 0.0270(8) 0.0194(9) 0.0265(9) 0.0006(7) 0.0063(7) 0.0001(7)
O1 0.0383(7) 0.0227(8) 0.0435(8) -0.0015(6) 0.0226(6) 0.0004(6)

loop_
_atom_type_symbol
_atom_type_description
_atom_type_scat_dispersion_real
_atom_type_scat_dispersion_imag
_atom_type_scat_source
C C 0.0033 0.0016 'International Tables Vol C Tables 4.2.6.8 and 6.1.1.4'
H H 0.0000 0.0000 'International Tables Vol C Tables 4.2.6.8 and 6.1.1.4'
N N 0.0061 0.0033 'International Tables Vol C Tables 4.2.6.8 and 6.1.1.4'
O O 0.0106 0.0060 'International Tables Vol C Tables 4.2.6.8 and 6.1.1.4'

loop_
_geom_angle_atom_site_label_1
_geom_angle_atom_site_label_2
_geom_angle_atom_site_label_3
_geom_angle
N2 N1 C1 105.49(14)
N3 N2 N1 106.34(14)
N2 N3 N4 114.26(15)
N2 N3 H1 120.1(12)
N4 N3 H1 125.7(12)
C1 N4 N3 101.42(13)
C2 N5 N6 107.39(14)
N7 N6 N5 111.54(15)
N6 N7 C3 105.08(14)
N9 N8 C3 179.9(2)
N4 C1 N1 112.49(15)
N4 C1 C2 122.88(15)
N1 C1 C2 124.63(16)
N5 C2 C3 105.91(15)
N5 C2 C1 125.41(16)
C3 C2 C1 128.67(17)
N7 C3 N8 121.91(16)
N7 C3 C2 110.07(16)
N8 C3 C2 128.02(16)
H2 O1 H3 108(2)

loop_
_geom_bond_atom_site_label_1
_geom_bond_atom_site_label_2
_geom_bond_distance
N1 N2 1.318(2)
N1 C1 1.351(2)
N2 N3 1.307(2)
N3 N4 1.3227(19)
N3 H1 1.01(2)
N4 C1 1.322(2)
N5 C2 1.331(3)
N5 N6 1.365(2)
N6 N7 1.317(2)
N7 C3 1.353(2)
N8 N9 1.096(2)
N8 C3 1.365(2)
C1 C2 1.447(2)
C2 C3 1.388(2)
O1 H2 0.79(3)
O1 H3 0.84(2)

loop_
_geom_torsion_atom_site_label_1
_geom_torsion_atom_site_label_2
_geom_torsion_atom_site_label_3
_geom_torsion_atom_site_label_4
_geom_torsion
C1 N1 N2 N3 0.11(17)
N1 N2 N3 N4 -0.18(19)
N2 N3 N4 C1 0.17(18)
C2 N5 N6 N7 -0.48(18)
N5 N6 N7 C3 0.22(17)
N3 N4 C1 N1 -0.10(17)
N3 N4 C1 C2 179.44(14)
N2 N1 C1 N4 -0.01(18)
N2 N1 C1 C2 -179.53(15)
N6 N5 C2 C3 0.51(18)
N6 N5 C2 C1 -178.22(14)
N4 C1 C2 N5 172.23(16)
N1 C1 C2 N5 -8.3(3)
N4 C1 C2 C3 -6.2(3)
N1 C1 C2 C3 173.27(16)
N6 N7 C3 N8 -179.08(15)
N6 N7 C3 C2 0.11(18)
N5 C2 C3 N7 -0.40(19)
C1 C2 C3 N7 178.28(15)
N5 C2 C3 N8 178.73(16)
C1 C2 C3 N8 -2.6(3)
